data_7123947
loop_
_publ_author_name
'Ghadwal, Rajendra S.'
'Sharma, Mahendra Kumar'
'Rottsch\"afer, Dennis'
'Blomeyer, Sebastian'
'Neumann, Beate'
'Stammler, Georg'
'Hinz, Alexander'
'van Gastel, Maurice'

_publ_section_title
;
 Diphosphene radical cations and dications with a \p-conjugated
 C2P2C2-framework
;
_journal_name_full 'Chemical Communications'
_journal_paper_doi 10.1039/C9CC04701H
_journal_year 2019
_chemical_formula_moiety 'C68 H82 N4 P2, 2(Cl4 Ga), 6(C H2 Cl2)'
_chemical_formula_sum 'C74 H94 Cl20 Ga2 N4 P2'
_chemical_formula_weight 1949.91
_space_group_crystal_system monoclinic
_space_group_IT_number 14
_space_group_name_Hall '-P 2yn'
_space_group_name_H-M_alt 'P 1 21/n 1'
_symmetry_space_group_name_Hall '-P 2yn'
_symmetry_space_group_name_H-M 'P 1 21/n 1'
_atom_sites_solution_hydrogens geom
_atom_sites_solution_primary dual
_audit_creation_date 2019-01-29
_audit_creation_method
;
Olex2 1.2
(compiled 2018.05.29 svn.r3508 for OlexSys, GUI svn.r5506)
;
_audit_update_record
;
2019-04-09 deposited with the CCDC.    2019-08-05 downloaded from the CCDC.
;
_cell_angle_alpha 90
_cell_angle_beta 90.5820(10)
_cell_angle_gamma 90
_cell_formula_units_Z 2
_cell_length_a 14.5173(2)
_cell_length_b 15.6525(2)
_cell_length_c 19.9706(2)
_cell_measurement_reflns_used 35248
_cell_measurement_temperature 100.01(10)
_cell_measurement_theta_max 76.2240
_cell_measurement_theta_min 3.5460
_cell_volume 4537.73(10)
_computing_cell_refinement 'CrysAlisPro 1.171.40.35a (Rigaku OD, 2018)'
_computing_data_collection 'CrysAlisPro 1.171.40.35a (Rigaku OD, 2018)'
_computing_data_reduction 'CrysAlisPro 1.171.40.35a (Rigaku OD, 2018)'
_computing_molecular_graphics 'Olex2 (Dolomanov et al., 2009)'
_computing_publication_material 'Olex2 (Dolomanov et al., 2009)'
_computing_structure_refinement 'ShelXL (Sheldrick, 2015)'
_computing_structure_solution 'ShelXT (Sheldrick, 2015)'
_diffrn_ambient_environment N~2~
_diffrn_ambient_temperature 100.01(10)
_diffrn_detector 'CCD plate'
_diffrn_detector_area_resol_mean 5.3114
_diffrn_detector_type Atlas
_diffrn_measured_fraction_theta_full 1.000
_diffrn_measured_fraction_theta_max 0.991
_diffrn_measurement_details
;
List of Runs (angles in degrees, time in seconds):

  # Type    Start    End  Width  t~exp~   \w     \q     \k     \f   Frames
#--------------------------------------------------------------------------
  1  \w    -64.00  30.00   1.00    3.46    --  -38.50  57.00  30.00   94
  2  \w   -116.00  -5.00   1.00    3.46    --  -38.50 -19.00   0.00  111
  3  \w    -64.00  30.00   1.00    3.46    --  -38.50  57.00 150.00   94
  4  \w   -110.00  -8.00   1.00    3.46    --  -38.50 -77.00-120.00  102
  5  \w     12.00 114.00   1.00    3.46    --   42.45  77.00 120.00  102
  6  \w     17.00 111.00   1.00    3.46    --   42.45  57.00-120.00   94
  7  \w     12.00 114.00   1.00    3.46    --   42.45  77.00  60.00  102
  8  \w     20.00  94.00   1.00    3.46    --   42.45-121.00-128.00   74
  9  \w      1.00  81.00   1.00    3.46    --   42.45 -99.00 -60.00   80
 10  \w     23.00  96.00   1.00    3.46    --   42.45-125.00  60.00   73
 11  \w     12.00 114.00   1.00    3.46    --   42.45  77.00 -30.00  102
 12  \w     17.00 111.00   1.00    3.46    --   42.45  57.00  60.00   94
 13  \w     12.00 114.00   1.00    3.46    --   42.45  77.00-120.00  102
 14  \w      9.00  35.00   1.00    3.46    --   42.45  86.00 163.87   26
 15  \w     22.00 113.00   1.00    3.46    --   42.45  38.00-120.00   91
 16  \w     81.00 178.00   1.00   13.82    --  111.00  76.00-169.71   97
 17  \w     81.00 178.00   1.00   13.82    --  111.00  75.00  50.25   97
 18  \w     83.00 178.00   1.00   13.82    --  111.00  67.00-142.61   95
 19  \w     31.00 110.00   1.00   13.82    --  111.00 -94.00  30.00   79
 20  \w     84.00 178.00   1.00   13.82    --  111.00  63.00 162.29   94
 21  \w     84.00 178.00   1.00   13.82    --  111.00  66.00-136.65   94
 22  \w     81.00 178.00   1.00   13.82    --  111.00  77.00  60.00   97
 23  \w     31.00 110.00   1.00   13.82    --  111.00 -94.00-120.00   79
 24  \w     85.00 178.00   1.00   13.82    --  111.00  61.00-150.00   93
 25  \w     85.00 178.00   1.00   13.82    --  111.00  61.00-120.00   93
 26  \w     85.00 178.00   1.00   13.82    --  111.00  61.00  90.00   93
 27  \w     85.00 178.00   1.00   13.82    --  111.00  61.00 -60.00   93
 28  \w     81.00 178.00   1.00   13.82    --  111.00  77.00-180.00   97
 29  \w     87.00 178.00   1.00   13.82    --  111.00  50.00  66.82   91
 30  \w     41.00 118.00   1.00   13.82    --  111.00-125.00  30.00   77
 31  \w     31.00 110.00   1.00   13.82    --  111.00 -94.00 150.00   79
 32  \w     81.00 178.00   1.00   13.82    --  111.00  77.00 -30.00   97
 33  \w     81.00 173.00   1.00   13.82    --  111.00  77.00   0.00   92
;
_diffrn_measurement_device 'four-circle diffractometer'
_diffrn_measurement_device_type 'SuperNova, Dual, Cu at home/near, Atlas'
_diffrn_measurement_method '\w scans'
_diffrn_orient_matrix_type 'CrysAlisPro convention (1999,Acta A55,543-557)'
_diffrn_orient_matrix_UB_11 0.0617718000
_diffrn_orient_matrix_UB_12 -0.0799238000
_diffrn_orient_matrix_UB_13 0.0038684000
_diffrn_orient_matrix_UB_21 -0.0077207000
_diffrn_orient_matrix_UB_22 -0.0104961000
_diffrn_orient_matrix_UB_23 -0.0765662000
_diffrn_orient_matrix_UB_31 0.0859418000
_diffrn_orient_matrix_UB_32 0.0564612000
_diffrn_orient_matrix_UB_33 -0.0086808000
_diffrn_radiation_monochromator mirror
_diffrn_radiation_probe x-ray
_diffrn_radiation_type CuK\a
_diffrn_radiation_wavelength 1.54184
_diffrn_reflns_av_R_equivalents 0.0332
_diffrn_reflns_av_unetI/netI 0.0167
_diffrn_reflns_Laue_measured_fraction_full 1.000
_diffrn_reflns_Laue_measured_fraction_max 0.991
_diffrn_reflns_limit_h_max 18
_diffrn_reflns_limit_h_min -18
_diffrn_reflns_limit_k_max 19
_diffrn_reflns_limit_k_min -19
_diffrn_reflns_limit_l_max 25
_diffrn_reflns_limit_l_min -25
_diffrn_reflns_number 80119
_diffrn_reflns_point_group_measured_fraction_full 1.000
_diffrn_reflns_point_group_measured_fraction_max 0.991
_diffrn_reflns_theta_full 67.684
_diffrn_reflns_theta_max 76.492
_diffrn_reflns_theta_min 3.588
_diffrn_source 'micro-focus sealed X-ray tube'
_diffrn_source_type 'SuperNova (Cu) X-ray Source'
_exptl_absorpt_coefficient_mu 6.803
_exptl_absorpt_correction_T_max 0.679
_exptl_absorpt_correction_T_min 0.429
_exptl_absorpt_correction_type gaussian
_exptl_absorpt_process_details
;
CrysAlisPro 1.171.40.35a (Rigaku Oxford Diffraction, 2018)
Numerical absorption correction based on gaussian integration over
            a multifaceted crystal model
Empirical absorption correction using spherical harmonics,
 implemented in SCALE3 ABSPACK scaling algorithm.
;
_exptl_crystal_colour 'clear red'
_exptl_crystal_colour_lustre clear
_exptl_crystal_colour_primary red
_exptl_crystal_density_diffrn 1.427
_exptl_crystal_description irregular
_exptl_crystal_F_000 1996
_exptl_crystal_size_max 0.147
_exptl_crystal_size_mid 0.095
_exptl_crystal_size_min 0.088
_refine_diff_density_max 1.322
_refine_diff_density_min -1.142
_refine_diff_density_rms 0.080
_refine_ls_extinction_method none
_refine_ls_goodness_of_fit_ref 1.058
_refine_ls_hydrogen_treatment constr
_refine_ls_matrix_type full
_refine_ls_number_parameters 485
_refine_ls_number_reflns 9445
_refine_ls_number_restraints 0
_refine_ls_restrained_S_all 1.058
_refine_ls_R_factor_all 0.0526
_refine_ls_R_factor_gt 0.0478
_refine_ls_shift/su_max 0.001
_refine_ls_shift/su_mean 0.000
_refine_ls_structure_factor_coef Fsqd
_refine_ls_weighting_details 'w=1/[\s^2^(Fo^2^)+(0.0635P)^2^+8.2774P] where P=(Fo^2^+2Fc^2^)/3'
_refine_ls_weighting_scheme calc
_refine_ls_wR_factor_gt 0.1288
_refine_ls_wR_factor_ref 0.1326
_reflns_Friedel_coverage 0.000
_reflns_number_gt 8498
_reflns_number_total 9445
_reflns_threshold_expression 'I > 2\s(I)'
_cod_data_source_file c9cc04701h2.cif
_cod_data_source_block compound3a
_cod_database_code 7123947
_shelx_shelxl_version_number 2018/3
_chemical_oxdiff_formula 'C74 H94 Cl20 Ga2 N4 P2'
_shelx_space_group_comment
;
The symmetry employed for this shelxl refinement is uniquely defined
by the following loop, which should always be used as a source of
symmetry information in preference to the above space-group names.
They are only intended as comments.
;
_diffrn_oxdiff_digest_frames
;
014e9cd53f574c3d4b95f5dc96a3b6f253000278c3d
;
_reflns_odcompleteness_completeness 99.91
_reflns_odcompleteness_iscentric 1
_reflns_odcompleteness_theta 71.98
_olex2_refinement_description
;
1. Fixed Uiso
 At 1.2 times of:
  All C(H) groups, All C(H,H) groups
 At 1.5 times of:
  All C(H,H,H) groups
2. Uiso/Uaniso restraints and constraints
Uanis(Cl9B) = Uanis(Cl9)
Uanis(C37) = Uanis(C37B)
Uanis(Cl10) = Uanis(Cl11)
Uanis(Cl3B) = Uanis(Cl3)
Uanis(Cl4B) = Uanis(Cl4)
3. Others
 Sof(Cl3B)=Sof(Cl4B)=1-FVAR(1)
 Sof(Cl3)=Sof(Cl4)=FVAR(1)
 Sof(C37B)=Sof(H37C)=Sof(H37D)=Sof(Cl9B)=Sof(Cl11)=1-FVAR(2)
 Sof(C37)=Sof(H37A)=Sof(H37B)=Sof(Cl9)=Sof(Cl10)=FVAR(2)
4.a Ternary CH refined with riding coordinates:
 C10(H10), C13(H13), C22(H22), C25(H25)
4.b Secondary CH2 refined with riding coordinates:
 C35(H35A,H35B), C36(H36A,H36B), C37(H37A,H37B), C37B(H37C,H37D)
4.c Aromatic/amide H refined with riding coordinates:
 C2(H2), C3(H3), C6(H6), C7(H7), C8(H8), C18(H18), C19(H19), C20(H20),
 C30(H30), C31(H31), C32(H32), C33(H33), C34(H34)
4.d Idealised Me refined as rotating group:
 C11(H11A,H11B,H11C), C12(H12A,H12B,H12C), C14(H14A,H14B,H14C), C15(H15A,H15B,
 H15C), C23(H23A,H23B,H23C), C24(H24A,H24B,H24C), C26(H26A,H26B,H26C), C27(H27A,
 H27B,H27C)
;
_olex2_date_sample_data_collection 2019-01-08
_olex2_submission_special_instructions 'No special instructions were received'
_oxdiff_exptl_absorpt_empirical_details
;
Empirical correction (ABSPACK) includes:
- Absorption correction using spherical harmonics
- Frame scaling
- Detector area scaling
;
_oxdiff_exptl_absorpt_empirical_full_max 1.257
_oxdiff_exptl_absorpt_empirical_full_min 0.757

loop_
_space_group_symop_operation_xyz
'x, y, z'
'-x+1/2, y+1/2, -z+1/2'
'-x, -y, -z'
'x-1/2, -y-1/2, z-1/2'

loop_
_atom_site_label
_atom_site_type_symbol
_atom_site_fract_x
_atom_site_fract_y
_atom_site_fract_z
_atom_site_U_iso_or_equiv
_atom_site_adp_type
_atom_site_occupancy
_atom_site_site_symmetry_order
_atom_site_calc_flag
_atom_site_refinement_flags_posn
_atom_site_refinement_flags_occupancy
_atom_site_disorder_assembly
_atom_site_disorder_group
Ga1 Ga 0.50960(3) 0.44475(2) 0.29603(2) 0.03117(11) Uani 1 1 d . . . .
Cl1 Cl 0.38306(5) 0.51092(5) 0.26756(4) 0.03731(17) Uani 1 1 d . . . .
Cl2 Cl 0.51209(5) 0.43063(5) 0.40444(4) 0.03707(17) Uani 1 1 d . . . .
Cl3 Cl 0.6310(3) 0.5214(3) 0.2738(3) 0.0399(7) Uani 0.693(17) 1 d . P A 1
Cl3B Cl 0.6163(6) 0.5333(6) 0.2602(5) 0.0399(7) Uani 0.307(17) 1 d . P A 2
Cl4 Cl 0.5194(4) 0.3201(3) 0.2493(3) 0.0393(7) Uani 0.693(17) 1 d . P A 1
Cl4B Cl 0.5091(8) 0.3292(6) 0.2355(5) 0.0393(7) Uani 0.307(17) 1 d . P A 2
P1 P 0.51978(5) 0.04683(4) 0.53833(3) 0.02240(14) Uani 1 1 d . . . .
N1 N 0.55934(15) 0.24828(13) 0.56089(10) 0.0197(4) Uani 1 1 d . . . .
N2 N 0.41142(15) 0.27251(13) 0.55756(10) 0.0211(4) Uani 1 1 d . . . .
C1 C 0.47742(17) 0.21475(16) 0.54114(12) 0.0195(5) Uani 1 1 d . . . .
C2 C 0.5448(2) 0.32795(16) 0.58856(13) 0.0245(5) Uani 1 1 d . . . .
H2 H 0.589827 0.364810 0.605149 0.029 Uiso 1 1 calc R . . .
C3 C 0.4531(2) 0.34235(16) 0.58703(13) 0.0244(5) Uani 1 1 d . . . .
H3 H 0.423384 0.390750 0.603005 0.029 Uiso 1 1 calc R . . .
C4 C 0.64933(18) 0.20680(16) 0.56069(13) 0.0211(5) Uani 1 1 d . . . .
C5 C 0.70215(19) 0.20854(16) 0.50254(13) 0.0240(5) Uani 1 1 d . . . .
C6 C 0.7890(2) 0.17064(18) 0.50606(15) 0.0295(6) Uani 1 1 d . . . .
H6 H 0.825658 0.169302 0.468137 0.035 Uiso 1 1 calc R . . .
C7 C 0.8216(2) 0.13489(19) 0.56533(16) 0.0314(6) Uani 1 1 d . . . .
H7 H 0.880049 0.110658 0.566930 0.038 Uiso 1 1 calc R . . .
C8 C 0.7677(2) 0.13506(18) 0.62196(14) 0.0277(6) Uani 1 1 d . . . .
H8 H 0.790872 0.111406 0.661404 0.033 Uiso 1 1 calc R . . .
C9 C 0.67922(19) 0.17008(16) 0.62116(13) 0.0232(5) Uani 1 1 d . . . .
C10 C 0.6694(2) 0.24896(18) 0.43729(13) 0.0265(5) Uani 1 1 d . . . .
H10 H 0.606345 0.269542 0.443611 0.032 Uiso 1 1 calc R . . .
C11 C 0.7299(2) 0.3256(2) 0.41939(16) 0.0354(7) Uani 1 1 d . . . .
H11A H 0.791877 0.306690 0.412204 0.053 Uiso 1 1 calc GR . . .
H11B H 0.729177 0.366225 0.455415 0.053 Uiso 1 1 calc GR . . .
H11C H 0.706437 0.352058 0.379316 0.053 Uiso 1 1 calc GR . . .
C12 C 0.6681(2) 0.1836(2) 0.38031(15) 0.0377(7) Uani 1 1 d . . . .
H12A H 0.630537 0.135789 0.392651 0.056 Uiso 1 1 calc GR . . .
H12B H 0.729734 0.164451 0.371980 0.056 Uiso 1 1 calc GR . . .
H12C H 0.643186 0.209670 0.340549 0.056 Uiso 1 1 calc GR . . .
C13 C 0.6207(2) 0.16764(18) 0.68387(13) 0.0278(6) Uani 1 1 d . . . .
H13 H 0.557380 0.182262 0.670944 0.033 Uiso 1 1 calc R . . .
C14 C 0.6544(3) 0.2342(2) 0.73434(15) 0.0391(7) Uani 1 1 d . . . .
H14A H 0.652270 0.289858 0.714148 0.059 Uiso 1 1 calc GR . . .
H14B H 0.716536 0.221323 0.747706 0.059 Uiso 1 1 calc GR . . .
H14C H 0.615447 0.233366 0.772912 0.059 Uiso 1 1 calc GR . . .
C15 C 0.6194(2) 0.0792(2) 0.71641(15) 0.0338(6) Uani 1 1 d . . . .
H15A H 0.679805 0.065687 0.733384 0.051 Uiso 1 1 calc GR . . .
H15B H 0.601298 0.037295 0.683710 0.051 Uiso 1 1 calc GR . . .
H15C H 0.576342 0.078960 0.752566 0.051 Uiso 1 1 calc GR . . .
C16 C 0.31310(18) 0.25590(16) 0.55794(13) 0.0225(5) Uani 1 1 d . . . .
C17 C 0.25612(19) 0.29822(17) 0.51143(13) 0.0254(5) Uani 1 1 d . . . .
C18 C 0.1626(2) 0.2789(2) 0.51371(15) 0.0324(6) Uani 1 1 d . . . .
H18 H 0.122346 0.305755 0.483903 0.039 Uiso 1 1 calc R . . .
C19 C 0.1282(2) 0.2209(2) 0.55918(17) 0.0380(7) Uani 1 1 d . . . .
H19 H 0.065584 0.208227 0.558906 0.046 Uiso 1 1 calc R . . .
C20 C 0.1862(2) 0.1816(2) 0.60513(16) 0.0349(6) Uani 1 1 d . . . .
H20 H 0.161929 0.143000 0.635692 0.042 Uiso 1 1 calc R . . .
C21 C 0.2800(2) 0.19873(18) 0.60629(14) 0.0279(6) Uani 1 1 d . . . .
C22 C 0.2930(2) 0.36228(18) 0.46164(13) 0.0271(6) Uani 1 1 d . . . .
H22 H 0.358041 0.349056 0.454205 0.032 Uiso 1 1 calc R . . .
C23 C 0.2872(2) 0.45351(19) 0.48903(16) 0.0347(7) Uani 1 1 d . . . .
H23A H 0.319696 0.456747 0.531061 0.052 Uiso 1 1 calc GR . . .
H23B H 0.223824 0.468634 0.495442 0.052 Uiso 1 1 calc GR . . .
H23C H 0.314506 0.492330 0.457742 0.052 Uiso 1 1 calc GR . . .
C24 C 0.2428(2) 0.3582(2) 0.39382(15) 0.0369(7) Uani 1 1 d . . . .
H24A H 0.181236 0.379547 0.398531 0.055 Uiso 1 1 calc GR . . .
H24B H 0.240645 0.300052 0.378595 0.055 Uiso 1 1 calc GR . . .
H24C H 0.275179 0.392435 0.361849 0.055 Uiso 1 1 calc GR . . .
C25 C 0.3404(2) 0.1599(2) 0.66109(15) 0.0336(6) Uani 1 1 d . . . .
H25 H 0.404856 0.171288 0.650053 0.040 Uiso 1 1 calc R . . .
C26 C 0.3196(3) 0.2040(3) 0.72756(17) 0.0508(9) Uani 1 1 d . . . .
H26A H 0.257364 0.191910 0.740191 0.076 Uiso 1 1 calc GR . . .
H26B H 0.327383 0.264594 0.722643 0.076 Uiso 1 1 calc GR . . .
H26C H 0.361149 0.183258 0.761566 0.076 Uiso 1 1 calc GR . . .
C27 C 0.3282(3) 0.0634(2) 0.66683(19) 0.0457(8) Uani 1 1 d . . . .
H27A H 0.334319 0.037840 0.623421 0.069 Uiso 1 1 calc GR . . .
H27B H 0.268145 0.051078 0.684094 0.069 Uiso 1 1 calc GR . . .
H27C H 0.374333 0.040646 0.696595 0.069 Uiso 1 1 calc GR . . .
C28 C 0.46096(18) 0.13299(16) 0.50814(12) 0.0210(5) Uani 1 1 d . . . .
C29 C 0.39510(19) 0.13367(16) 0.45036(13) 0.0228(5) Uani 1 1 d . . . .
C30 C 0.4161(2) 0.17980(18) 0.39281(14) 0.0282(6) Uani 1 1 d . . . .
H30 H 0.467733 0.214914 0.392154 0.034 Uiso 1 1 calc R . . .
C31 C 0.3598(2) 0.1733(2) 0.33650(15) 0.0352(7) Uani 1 1 d . . . .
H31 H 0.375159 0.202236 0.297521 0.042 Uiso 1 1 calc R . . .
C32 C 0.2812(2) 0.1240(2) 0.33810(16) 0.0387(7) Uani 1 1 d . . . .
H32 H 0.243789 0.119751 0.300199 0.046 Uiso 1 1 calc R . . .
C33 C 0.2579(2) 0.08094(19) 0.39599(17) 0.0369(7) Uani 1 1 d . . . .
H33 H 0.203657 0.049463 0.397375 0.044 Uiso 1 1 calc R . . .
C34 C 0.3152(2) 0.08448(18) 0.45206(15) 0.0296(6) Uani 1 1 d . . . .
H34 H 0.300317 0.054170 0.490510 0.036 Uiso 1 1 calc R . . .
C35 C 0.8541(4) 0.5373(3) 0.3560(2) 0.0668(12) Uani 1 1 d . . . .
H35A H 0.795342 0.510181 0.346331 0.080 Uiso 1 1 calc R . . .
H35B H 0.849424 0.564905 0.399313 0.080 Uiso 1 1 calc R . . .
Cl5 Cl 0.87442(10) 0.61445(7) 0.29575(6) 0.0751(4) Uani 1 1 d . . . .
Cl6 Cl 0.93887(8) 0.45872(7) 0.36077(5) 0.0576(2) Uani 1 1 d . . . .
C36 C 0.0984(3) 0.6543(3) 0.3844(2) 0.0539(9) Uani 1 1 d . . . .
H36A H 0.114026 0.714490 0.387073 0.065 Uiso 1 1 calc R . . .
H36B H 0.045559 0.648496 0.354670 0.065 Uiso 1 1 calc R . . .
Cl7 Cl 0.19194(7) 0.59764(7) 0.35107(5) 0.0539(2) Uani 1 1 d . . . .
Cl8 Cl 0.06908(7) 0.61727(7) 0.46457(5) 0.0571(2) Uani 1 1 d . . . .
C37 C 0.4809(6) 0.6369(4) 0.1361(4) 0.075(2) Uani 0.822(5) 1 d . P B 1
H37A H 0.414341 0.640511 0.138952 0.090 Uiso 0.822(5) 1 calc R P B 1
H37B H 0.504582 0.620573 0.179801 0.090 Uiso 0.822(5) 1 calc R P B 1
Cl9 Cl 0.52432(12) 0.73657(11) 0.11522(7) 0.0431(4) Uani 0.822(5) 1 d . P B 1
Cl10 Cl 0.51006(17) 0.55708(14) 0.07732(11) 0.0690(6) Uani 0.822(5) 1 d . P B 1
C37B C 0.530(3) 0.620(2) 0.143(2) 0.075(2) Uani 0.178(5) 1 d . P B 2
H37C H 0.483503 0.606821 0.175797 0.090 Uiso 0.178(5) 1 calc R P B 2
H37D H 0.587703 0.628895 0.166417 0.090 Uiso 0.178(5) 1 calc R P B 2
Cl9B Cl 0.5003(5) 0.7114(5) 0.1041(4) 0.0431(4) Uani 0.178(5) 1 d . P B 2
Cl11 Cl 0.5417(8) 0.5328(7) 0.0903(6) 0.0690(6) Uani 0.178(5) 1 d . P B 2

loop_
_atom_site_aniso_label
_atom_site_aniso_U_11
_atom_site_aniso_U_22
_atom_site_aniso_U_33
_atom_site_aniso_U_23
_atom_site_aniso_U_13
_atom_site_aniso_U_12
Ga1 0.0297(2) 0.02421(18) 0.0397(2) -0.00581(14) 0.00326(15) 0.00014(13)
Cl1 0.0357(4) 0.0359(4) 0.0404(4) 0.0069(3) -0.0003(3) 0.0046(3)
Cl2 0.0379(4) 0.0327(4) 0.0405(4) 0.0004(3) -0.0050(3) 0.0017(3)
Cl3 0.0308(13) 0.0405(12) 0.0486(17) -0.0038(10) 0.0063(11) -0.0057(9)
Cl3B 0.0308(13) 0.0405(12) 0.0486(17) -0.0038(10) 0.0063(11) -0.0057(9)
Cl4 0.0548(12) 0.0245(10) 0.0386(17) -0.0050(10) 0.0022(11) 0.0043(8)
Cl4B 0.0548(12) 0.0245(10) 0.0386(17) -0.0050(10) 0.0022(11) 0.0043(8)
P1 0.0306(3) 0.0162(3) 0.0203(3) -0.0022(2) -0.0083(2) 0.0014(2)
N1 0.0243(11) 0.0170(10) 0.0177(9) -0.0024(8) -0.0037(8) 0.0002(8)
N2 0.0265(11) 0.0171(10) 0.0198(10) -0.0010(8) -0.0020(8) 0.0019(8)
C1 0.0238(12) 0.0177(11) 0.0170(10) 0.0000(9) -0.0035(9) -0.0001(9)
C2 0.0335(14) 0.0170(12) 0.0229(12) -0.0034(9) -0.0062(10) -0.0003(10)
C3 0.0334(14) 0.0173(11) 0.0225(12) -0.0038(9) -0.0032(10) 0.0021(10)
C4 0.0234(12) 0.0159(11) 0.0239(12) -0.0027(9) -0.0048(10) -0.0005(9)
C5 0.0288(13) 0.0193(12) 0.0239(12) 0.0005(10) -0.0022(10) -0.0004(10)
C6 0.0292(14) 0.0282(14) 0.0311(14) 0.0038(11) 0.0027(11) 0.0029(11)
C7 0.0273(14) 0.0280(14) 0.0387(15) 0.0060(12) -0.0032(12) 0.0037(11)
C8 0.0310(14) 0.0240(13) 0.0279(13) 0.0035(10) -0.0090(11) 0.0002(11)
C9 0.0287(13) 0.0201(12) 0.0206(12) -0.0016(9) -0.0055(10) -0.0016(10)
C10 0.0288(14) 0.0274(13) 0.0233(12) 0.0024(10) 0.0003(10) 0.0030(11)
C11 0.0341(16) 0.0330(15) 0.0392(16) 0.0118(13) -0.0007(13) 0.0002(12)
C12 0.0458(18) 0.0411(17) 0.0259(14) -0.0046(13) -0.0037(12) 0.0042(14)
C13 0.0343(15) 0.0295(14) 0.0195(12) 0.0012(10) -0.0053(10) 0.0004(11)
C14 0.059(2) 0.0324(16) 0.0255(14) -0.0050(12) -0.0062(13) 0.0015(14)
C15 0.0430(17) 0.0335(15) 0.0250(13) 0.0030(12) -0.0017(12) -0.0038(13)
C16 0.0259(13) 0.0204(12) 0.0211(11) -0.0015(9) -0.0008(10) 0.0028(10)
C17 0.0291(14) 0.0226(12) 0.0244(12) -0.0013(10) -0.0025(10) 0.0033(10)
C18 0.0278(14) 0.0358(15) 0.0335(14) 0.0018(12) -0.0063(11) 0.0027(12)
C19 0.0267(15) 0.0419(17) 0.0454(17) 0.0020(14) 0.0016(13) -0.0026(13)
C20 0.0325(15) 0.0349(16) 0.0374(15) 0.0064(13) 0.0063(12) -0.0017(12)
C21 0.0329(15) 0.0257(13) 0.0252(13) 0.0022(10) 0.0020(11) 0.0018(11)
C22 0.0335(14) 0.0233(13) 0.0244(13) 0.0026(10) -0.0045(11) 0.0031(11)
C23 0.0463(18) 0.0246(14) 0.0328(15) 0.0023(12) -0.0076(13) 0.0017(12)
C24 0.0491(19) 0.0341(16) 0.0273(14) 0.0037(12) -0.0081(13) 0.0032(14)
C25 0.0360(16) 0.0377(16) 0.0271(14) 0.0101(12) 0.0028(12) 0.0044(13)
C26 0.066(2) 0.059(2) 0.0277(16) 0.0038(15) -0.0060(15) 0.0122(19)
C27 0.051(2) 0.0408(19) 0.0458(19) 0.0209(15) 0.0082(16) 0.0057(15)
C28 0.0252(12) 0.0169(11) 0.0208(11) -0.0023(9) -0.0020(9) -0.0008(9)
C29 0.0295(13) 0.0166(11) 0.0222(12) -0.0030(9) -0.0074(10) 0.0030(10)
C30 0.0369(15) 0.0233(13) 0.0243(13) 0.0009(10) -0.0070(11) -0.0010(11)
C31 0.0504(19) 0.0305(15) 0.0244(13) 0.0012(11) -0.0120(13) 0.0024(13)
C32 0.054(2) 0.0263(14) 0.0357(16) -0.0019(12) -0.0255(14) 0.0013(13)
C33 0.0389(17) 0.0226(14) 0.0487(18) 0.0022(13) -0.0222(14) -0.0033(12)
C34 0.0322(15) 0.0225(13) 0.0339(14) 0.0027(11) -0.0102(12) -0.0012(11)
C35 0.066(3) 0.074(3) 0.061(3) -0.002(2) 0.013(2) 0.000(2)
Cl5 0.1083(10) 0.0451(5) 0.0711(7) 0.0027(5) -0.0316(7) -0.0072(6)
Cl6 0.0721(7) 0.0491(5) 0.0514(5) 0.0018(4) -0.0064(5) -0.0047(4)
C36 0.056(2) 0.0373(19) 0.068(3) 0.0030(18) -0.0024(19) 0.0045(17)
Cl7 0.0639(6) 0.0536(5) 0.0442(5) 0.0032(4) 0.0054(4) 0.0102(4)
Cl8 0.0487(5) 0.0741(7) 0.0486(5) -0.0132(5) -0.0003(4) 0.0113(5)
C37 0.102(6) 0.054(4) 0.070(3) -0.018(3) 0.051(5) -0.030(4)
Cl9 0.0427(7) 0.0371(7) 0.0496(6) -0.0002(5) 0.0069(5) -0.0063(6)
Cl10 0.0720(13) 0.0550(11) 0.0808(11) -0.0283(9) 0.0308(10) -0.0250(8)
C37B 0.102(6) 0.054(4) 0.070(3) -0.018(3) 0.051(5) -0.030(4)
Cl9B 0.0427(7) 0.0371(7) 0.0496(6) -0.0002(5) 0.0069(5) -0.0063(6)
Cl11 0.0720(13) 0.0550(11) 0.0808(11) -0.0283(9) 0.0308(10) -0.0250(8)

loop_
_atom_type_symbol
_atom_type_description
_atom_type_scat_dispersion_real
_atom_type_scat_dispersion_imag
_atom_type_scat_source
C C 0.0181 0.0091 'International Tables Vol C Tables 4.2.6.8 and 6.1.1.4'
H H 0.0000 0.0000 'International Tables Vol C Tables 4.2.6.8 and 6.1.1.4'
Cl Cl 0.3639 0.7018 'International Tables Vol C Tables 4.2.6.8 and 6.1.1.4'
Ga Ga -1.2846 0.7763 'International Tables Vol C Tables 4.2.6.8 and 6.1.1.4'
N N 0.0311 0.0180 'International Tables Vol C Tables 4.2.6.8 and 6.1.1.4'
P P 0.2955 0.4335 'International Tables Vol C Tables 4.2.6.8 and 6.1.1.4'

loop_
_exptl_crystal_face_index_h
_exptl_crystal_face_index_k
_exptl_crystal_face_index_l
_exptl_crystal_face_perp_dist
-1 0 0 0.0475
1 0 0 0.0475
0 1 0 0.0441
0 -1 0 0.0441
0 0 -1 0.0727
0 0 1 0.0727
4 5 4 0.0568
-4 -5 -4 0.0568
5 -1 3 0.0456
-5 1 -3 0.0456

loop_
_geom_angle_atom_site_label_1
_geom_angle_atom_site_label_2
_geom_angle_atom_site_label_3
_geom_angle
_geom_angle_site_symmetry_3
Cl1 Ga1 Cl3 111.48(18) .
Cl1 Ga1 Cl3B 102.1(2) .
Cl2 Ga1 Cl1 108.25(3) .
Cl2 Ga1 Cl3 104.66(16) .
Cl2 Ga1 Cl3B 112.5(2) .
Cl4 Ga1 Cl1 111.97(17) .
Cl4 Ga1 Cl2 109.68(17) .
Cl4 Ga1 Cl3 110.52(16) .
Cl4B Ga1 Cl1 104.6(3) .
Cl4B Ga1 Cl2 117.9(2) .
Cl4B Ga1 Cl3B 109.9(4) .
C28 P1 P1 98.94(9) 3_656
C1 N1 C2 109.2(2) .
C1 N1 C4 127.6(2) .
C2 N1 C4 122.9(2) .
C1 N2 C3 108.8(2) .
C1 N2 C16 125.3(2) .
C3 N2 C16 124.6(2) .
N1 C1 N2 106.9(2) .
N1 C1 C28 127.7(2) .
N2 C1 C28 125.4(2) .
N1 C2 H2 126.4 .
C3 C2 N1 107.2(2) .
C3 C2 H2 126.4 .
N2 C3 H3 126.1 .
C2 C3 N2 107.8(2) .
C2 C3 H3 126.1 .
C5 C4 N1 119.5(2) .
C5 C4 C9 123.8(2) .
C9 C4 N1 116.7(2) .
C4 C5 C10 123.4(2) .
C6 C5 C4 116.9(2) .
C6 C5 C10 119.7(2) .
C5 C6 H6 119.5 .
C7 C6 C5 120.9(3) .
C7 C6 H6 119.5 .
C6 C7 H7 119.8 .
C8 C7 C6 120.5(3) .
C8 C7 H7 119.8 .
C7 C8 H8 119.4 .
C7 C8 C9 121.3(3) .
C9 C8 H8 119.4 .
C4 C9 C13 123.3(2) .
C8 C9 C4 116.6(2) .
C8 C9 C13 120.1(2) .
C5 C10 H10 108.1 .
C5 C10 C11 110.6(2) .
C5 C10 C12 111.2(2) .
C11 C10 H10 108.1 .
C12 C10 H10 108.1 .
C12 C10 C11 110.7(3) .
C10 C11 H11A 109.5 .
C10 C11 H11B 109.5 .
C10 C11 H11C 109.5 .
H11A C11 H11B 109.5 .
H11A C11 H11C 109.5 .
H11B C11 H11C 109.5 .
C10 C12 H12A 109.5 .
C10 C12 H12B 109.5 .
C10 C12 H12C 109.5 .
H12A C12 H12B 109.5 .
H12A C12 H12C 109.5 .
H12B C12 H12C 109.5 .
C9 C13 H13 107.9 .
C9 C13 C14 110.4(2) .
C9 C13 C15 112.5(2) .
C14 C13 H13 107.9 .
C14 C13 C15 110.1(2) .
C15 C13 H13 107.9 .
C13 C14 H14A 109.5 .
C13 C14 H14B 109.5 .
C13 C14 H14C 109.5 .
H14A C14 H14B 109.5 .
H14A C14 H14C 109.5 .
H14B C14 H14C 109.5 .
C13 C15 H15A 109.5 .
C13 C15 H15B 109.5 .
C13 C15 H15C 109.5 .
H15A C15 H15B 109.5 .
H15A C15 H15C 109.5 .
H15B C15 H15C 109.5 .
C17 C16 N2 119.0(2) .
C17 C16 C21 123.5(3) .
C21 C16 N2 117.5(2) .
C16 C17 C22 122.5(3) .
C18 C17 C16 116.4(3) .
C18 C17 C22 121.1(2) .
C17 C18 H18 119.2 .
C19 C18 C17 121.6(3) .
C19 C18 H18 119.2 .
C18 C19 H19 119.8 .
C18 C19 C20 120.5(3) .
C20 C19 H19 119.8 .
C19 C20 H20 119.5 .
C19 C20 C21 121.0(3) .
C21 C20 H20 119.5 .
C16 C21 C25 123.4(3) .
C20 C21 C16 117.0(3) .
C20 C21 C25 119.5(3) .
C17 C22 H22 107.9 .
C17 C22 C23 111.2(2) .
C17 C22 C24 112.7(2) .
C23 C22 H22 107.9 .
C23 C22 C24 109.1(2) .
C24 C22 H22 107.9 .
C22 C23 H23A 109.5 .
C22 C23 H23B 109.5 .
C22 C23 H23C 109.5 .
H23A C23 H23B 109.5 .
H23A C23 H23C 109.5 .
H23B C23 H23C 109.5 .
C22 C24 H24A 109.5 .
C22 C24 H24B 109.5 .
C22 C24 H24C 109.5 .
H24A C24 H24B 109.5 .
H24A C24 H24C 109.5 .
H24B C24 H24C 109.5 .
C21 C25 H25 108.0 .
C21 C25 C26 109.0(3) .
C21 C25 C27 112.5(3) .
C26 C25 H25 108.0 .
C27 C25 H25 108.0 .
C27 C25 C26 111.0(3) .
C25 C26 H26A 109.5 .
C25 C26 H26B 109.5 .
C25 C26 H26C 109.5 .
H26A C26 H26B 109.5 .
H26A C26 H26C 109.5 .
H26B C26 H26C 109.5 .
C25 C27 H27A 109.5 .
C25 C27 H27B 109.5 .
C25 C27 H27C 109.5 .
H27A C27 H27B 109.5 .
H27A C27 H27C 109.5 .
H27B C27 H27C 109.5 .
C1 C28 P1 117.11(18) .
C1 C28 C29 116.4(2) .
C29 C28 P1 126.50(19) .
C30 C29 C28 119.9(2) .
C34 C29 C28 120.3(2) .
C34 C29 C30 119.7(2) .
C29 C30 H30 120.0 .
C31 C30 C29 119.9(3) .
C31 C30 H30 120.0 .
C30 C31 H31 119.9 .
C32 C31 C30 120.2(3) .
C32 C31 H31 119.9 .
C31 C32 H32 119.9 .
C31 C32 C33 120.1(3) .
C33 C32 H32 119.9 .
C32 C33 H33 119.8 .
C32 C33 C34 120.3(3) .
C34 C33 H33 119.8 .
C29 C34 H34 120.2 .
C33 C34 C29 119.6(3) .
C33 C34 H34 120.2 .
H35A C35 H35B 107.7 .
Cl5 C35 H35A 108.8 .
Cl5 C35 H35B 108.8 .
Cl5 C35 Cl6 113.9(3) .
Cl6 C35 H35A 108.8 .
Cl6 C35 H35B 108.8 .
H36A C36 H36B 107.9 .
Cl7 C36 H36A 109.2 .
Cl7 C36 H36B 109.2 .
Cl8 C36 H36A 109.2 .
Cl8 C36 H36B 109.2 .
Cl8 C36 Cl7 111.9(2) .
H37A C37 H37B 107.8 .
Cl9 C37 H37A 109.0 .
Cl9 C37 H37B 109.0 .
Cl9 C37 Cl10 112.7(3) .
Cl10 C37 H37A 109.0 .
Cl10 C37 H37B 109.0 .
H37C C37B H37D 107.5 .
Cl9B C37B H37C 108.5 .
Cl9B C37B H37D 108.5 .
Cl9B C37B Cl11 115(2) .
Cl11 C37B H37C 108.5 .
Cl11 C37B H37D 108.5 .

loop_
_geom_bond_atom_site_label_1
_geom_bond_atom_site_label_2
_geom_bond_distance
_geom_bond_site_symmetry_2
Ga1 Cl1 2.1794(8) .
Ga1 Cl2 2.1762(9) .
Ga1 Cl3 2.181(4) .
Ga1 Cl3B 2.202(9) .
Ga1 Cl4 2.168(4) .
Ga1 Cl4B 2.175(10) .
P1 P1 2.1920(12) 3_656
P1 C28 1.703(3) .
N1 C1 1.355(3) .
N1 C2 1.381(3) .
N1 C4 1.459(3) .
N2 C1 1.360(3) .
N2 C3 1.379(3) .
N2 C16 1.451(3) .
C1 C28 1.458(3) .
C2 H2 0.9300 .
C2 C3 1.350(4) .
C3 H3 0.9300 .
C4 C5 1.398(4) .
C4 C9 1.402(3) .
C5 C6 1.395(4) .
C5 C10 1.520(4) .
C6 H6 0.9300 .
C6 C7 1.388(4) .
C7 H7 0.9300 .
C7 C8 1.381(4) .
C8 H8 0.9300 .
C8 C9 1.397(4) .
C9 C13 1.521(4) .
C10 H10 0.9800 .
C10 C11 1.531(4) .
C10 C12 1.530(4) .
C11 H11A 0.9600 .
C11 H11B 0.9600 .
C11 H11C 0.9600 .
C12 H12A 0.9600 .
C12 H12B 0.9600 .
C12 H12C 0.9600 .
C13 H13 0.9800 .
C13 C14 1.527(4) .
C13 C15 1.530(4) .
C14 H14A 0.9600 .
C14 H14B 0.9600 .
C14 H14C 0.9600 .
C15 H15A 0.9600 .
C15 H15B 0.9600 .
C15 H15C 0.9600 .
C16 C17 1.404(4) .
C16 C21 1.405(4) .
C17 C18 1.392(4) .
C17 C22 1.514(4) .
C18 H18 0.9300 .
C18 C19 1.382(5) .
C19 H19 0.9300 .
C19 C20 1.384(5) .
C20 H20 0.9300 .
C20 C21 1.388(4) .
C21 C25 1.523(4) .
C22 H22 0.9800 .
C22 C23 1.532(4) .
C22 C24 1.532(4) .
C23 H23A 0.9600 .
C23 H23B 0.9600 .
C23 H23C 0.9600 .
C24 H24A 0.9600 .
C24 H24B 0.9600 .
C24 H24C 0.9600 .
C25 H25 0.9800 .
C25 C26 1.529(5) .
C25 C27 1.524(5) .
C26 H26A 0.9600 .
C26 H26B 0.9600 .
C26 H26C 0.9600 .
C27 H27A 0.9600 .
C27 H27B 0.9600 .
C27 H27C 0.9600 .
C28 C29 1.491(3) .
C29 C30 1.394(4) .
C29 C34 1.393(4) .
C30 H30 0.9300 .
C30 C31 1.387(4) .
C31 H31 0.9300 .
C31 C32 1.377(5) .
C32 H32 0.9300 .
C32 C33 1.383(5) .
C33 H33 0.9300 .
C33 C34 1.389(4) .
C34 H34 0.9300 .
C35 H35A 0.9700 .
C35 H35B 0.9700 .
C35 Cl5 1.733(5) .
C35 Cl6 1.741(5) .
C36 H36A 0.9700 .
C36 H36B 0.9700 .
C36 Cl7 1.759(4) .
C36 Cl8 1.759(4) .
C37 H37A 0.9700 .
C37 H37B 0.9700 .
C37 Cl9 1.735(6) .
C37 Cl10 1.768(6) .
C37B H37C 0.9700 .
C37B H37D 0.9700 .
C37B Cl9B 1.68(4) .
C37B Cl11 1.73(3) .

loop_
_geom_torsion_atom_site_label_1
_geom_torsion_atom_site_label_2
_geom_torsion_atom_site_label_3
_geom_torsion_atom_site_label_4
_geom_torsion
_geom_torsion_site_symmetry_1
P1 P1 C28 C1 -172.82(19) 3_656
P1 P1 C28 C29 6.1(2) 3_656
P1 C28 C29 C30 -114.8(3) .
P1 C28 C29 C34 61.4(3) .
N1 C1 C28 P1 43.6(3) .
N1 C1 C28 C29 -135.4(3) .
N1 C2 C3 N2 -1.0(3) .
N1 C4 C5 C6 177.7(2) .
N1 C4 C5 C10 -2.4(4) .
N1 C4 C9 C8 -176.2(2) .
N1 C4 C9 C13 3.5(4) .
N2 C1 C28 P1 -136.8(2) .
N2 C1 C28 C29 44.2(4) .
N2 C16 C17 C18 179.3(2) .
N2 C16 C17 C22 -1.4(4) .
N2 C16 C21 C20 -178.4(2) .
N2 C16 C21 C25 5.3(4) .
C1 N1 C2 C3 1.3(3) .
C1 N1 C4 C5 86.1(3) .
C1 N1 C4 C9 -96.5(3) .
C1 N2 C3 C2 0.3(3) .
C1 N2 C16 C17 -113.6(3) .
C1 N2 C16 C21 67.5(3) .
C1 C28 C29 C30 64.1(3) .
C1 C28 C29 C34 -119.7(3) .
C2 N1 C1 N2 -1.2(3) .
C2 N1 C1 C28 178.5(2) .
C2 N1 C4 C5 -100.6(3) .
C2 N1 C4 C9 76.8(3) .
C3 N2 C1 N1 0.6(3) .
C3 N2 C1 C28 -179.1(2) .
C3 N2 C16 C17 80.9(3) .
C3 N2 C16 C21 -98.0(3) .
C4 N1 C1 N2 172.9(2) .
C4 N1 C1 C28 -7.5(4) .
C4 N1 C2 C3 -173.1(2) .
C4 C5 C6 C7 -1.5(4) .
C4 C5 C10 C11 115.5(3) .
C4 C5 C10 C12 -121.2(3) .
C4 C9 C13 C14 -104.1(3) .
C4 C9 C13 C15 132.5(3) .
C5 C4 C9 C8 1.1(4) .
C5 C4 C9 C13 -179.3(2) .
C5 C6 C7 C8 1.0(5) .
C6 C5 C10 C11 -64.6(3) .
C6 C5 C10 C12 58.7(3) .
C6 C7 C8 C9 0.7(4) .
C7 C8 C9 C4 -1.7(4) .
C7 C8 C9 C13 178.7(3) .
C8 C9 C13 C14 75.5(3) .
C8 C9 C13 C15 -47.9(3) .
C9 C4 C5 C6 0.5(4) .
C9 C4 C5 C10 -179.6(2) .
C10 C5 C6 C7 178.6(3) .
C16 N2 C1 N1 -166.9(2) .
C16 N2 C1 C28 13.5(4) .
C16 N2 C3 C2 167.8(2) .
C16 C17 C18 C19 -0.3(4) .
C16 C17 C22 C23 -93.1(3) .
C16 C17 C22 C24 144.0(3) .
C16 C21 C25 C26 104.8(3) .
C16 C21 C25 C27 -131.7(3) .
C17 C16 C21 C20 2.8(4) .
C17 C16 C21 C25 -173.6(3) .
C17 C18 C19 C20 1.5(5) .
C18 C17 C22 C23 86.2(3) .
C18 C17 C22 C24 -36.7(4) .
C18 C19 C20 C21 -0.6(5) .
C19 C20 C21 C16 -1.5(5) .
C19 C20 C21 C25 175.0(3) .
C20 C21 C25 C26 -71.5(4) .
C20 C21 C25 C27 52.1(4) .
C21 C16 C17 C18 -1.9(4) .
C21 C16 C17 C22 177.5(3) .
C22 C17 C18 C19 -179.7(3) .
C28 C29 C30 C31 173.2(3) .
C28 C29 C34 C33 -175.4(3) .
C29 C30 C31 C32 2.6(5) .
C30 C29 C34 C33 0.9(4) .
C30 C31 C32 C33 0.1(5) .
C31 C32 C33 C34 -2.4(5) .
C32 C33 C34 C29 1.8(5) .
C34 C29 C30 C31 -3.1(4) .

loop_
_exptl_oxdiff_crystal_face_indexfrac_h
_exptl_oxdiff_crystal_face_indexfrac_k
_exptl_oxdiff_crystal_face_indexfrac_l
_exptl_oxdiff_crystal_face_x
_exptl_oxdiff_crystal_face_y
_exptl_oxdiff_crystal_face_z
-1.0000 0.0000 -0.0000 -0.0618 0.0077 -0.0859
1.0000 0.0000 0.0000 0.0618 -0.0077 0.0859
-0.0000 1.0000 0.0000 -0.0799 -0.0105 0.0565
0.0000 -1.0000 -0.0000 0.0799 0.0105 -0.0565
-0.0000 -0.0000 -1.0000 -0.0039 0.0766 0.0087
0.0000 0.0000 1.0000 0.0039 -0.0766 -0.0087
4.0000 5.0000 4.0000 -0.1371 -0.3896 0.5914
-4.0000 -5.0000 -4.0000 0.1371 0.3896 -0.5914
5.0000 -1.0000 3.0000 0.4004 -0.2578 0.3472
-5.0000 1.0000 -3.0000 -0.4004 0.2578 -0.3472
